data_1573310
_journal_paper_doi 10.1039/D4SC06851C
_chemical_formula_moiety 'C12 H11 N3'
_chemical_formula_sum 'C12 H11 N3'
_chemical_formula_weight 197.24
_space_group_crystal_system monoclinic
_space_group_IT_number 14
_space_group_name_Hall '-P 2ybc'
_space_group_name_H-M_alt 'P 1 21/c 1'
_atom_sites_solution_hydrogens geom
_audit_creation_date 2020-10-31
_audit_creation_method
;
Olex2 1.3-ac4
(compiled 2019.04.23 svn.r3594 for Rigaku Oxford Diffraction, GUI svn.r5739)
;
_audit_update_record
;
2022-10-01 deposited with the CCDC.	2024-11-17 downloaded from the CCDC.
;
_cell_angle_alpha 90
_cell_angle_beta 97.614(10)
_cell_angle_gamma 90
_cell_formula_units_Z 4
_cell_length_a 15.292(4)
_cell_length_b 10.450(3)
_cell_length_c 6.872(2)
_cell_measurement_reflns_used 2119
_cell_measurement_temperature 301(2)
_cell_measurement_theta_max 26.76
_cell_measurement_theta_min 3.32
_cell_volume 1088.5(5)
_computing_cell_refinement 'SAINT V8.38A (?, 2016)'
_computing_data_reduction 'SAINT V8.38A (?, 2016)'
_computing_molecular_graphics 'Olex2 (Dolomanov et al., 2009)'
_computing_publication_material 'Olex2 (Dolomanov et al., 2009)'
_computing_structure_refinement 'ShelXL (Sheldrick, 2015)'
_computing_structure_solution 'SHELXT 2014/5 (Sheldrick, 2014)'
_diffrn_ambient_temperature 301.05
_diffrn_measured_fraction_theta_full 0.995
_diffrn_measured_fraction_theta_max 0.995
_diffrn_measurement_device_type 'Bruker APEX-II CCD'
_diffrn_measurement_method '\f and \w scans'
_diffrn_radiation_type MoK\a
_diffrn_radiation_wavelength 0.71073
_diffrn_reflns_av_R_equivalents 0.1244
_diffrn_reflns_av_unetI/netI 0.0987
_diffrn_reflns_Laue_measured_fraction_full 0.995
_diffrn_reflns_Laue_measured_fraction_max 0.995
_diffrn_reflns_limit_h_max 18
_diffrn_reflns_limit_h_min -18
_diffrn_reflns_limit_k_max 12
_diffrn_reflns_limit_k_min -11
_diffrn_reflns_limit_l_max 8
_diffrn_reflns_limit_l_min -8
_diffrn_reflns_number 8292
_diffrn_reflns_point_group_measured_fraction_full 0.995
_diffrn_reflns_point_group_measured_fraction_max 0.995
_diffrn_reflns_theta_full 24.997
_diffrn_reflns_theta_max 24.997
_diffrn_reflns_theta_min 2.367
_diffrn_standards_number 0
_exptl_absorpt_coefficient_mu 0.075
_exptl_absorpt_correction_T_max 0.7455
_exptl_absorpt_correction_T_min 0.4157
_exptl_absorpt_correction_type none
_exptl_absorpt_process_details
;
SADABS-2016/2 (Bruker,2016/2) was used for absorption correction.
wR2(int) was 0.1464 before and 0.0925 after correction.
The Ratio of minimum to maximum transmission is 0.5576.
The \l/2 correction factor is Not present.
;
_exptl_crystal_colour 'clear reddish orange'
_exptl_crystal_colour_lustre clear
_exptl_crystal_colour_modifier reddish
_exptl_crystal_colour_primary orange
_exptl_crystal_density_diffrn 1.204
_exptl_crystal_description needle
_exptl_crystal_F_000 416
_exptl_crystal_size_max 0.6
_exptl_crystal_size_mid 0.3
_exptl_crystal_size_min 0.1
_refine_diff_density_max 0.282
_refine_diff_density_min -0.303
_refine_diff_density_rms 0.068
_refine_ls_extinction_coef 0.027(10)
_refine_ls_extinction_expression Fc^*^=kFc[1+0.001xFc^2^\l^3^/sin(2\q)]^-1/4^
_refine_ls_extinction_method 'SHELXL-2018/3 (Sheldrick 2018)'
_refine_ls_goodness_of_fit_ref 1.126
_refine_ls_hydrogen_treatment constr
_refine_ls_matrix_type full
_refine_ls_number_parameters 139
_refine_ls_number_reflns 1908
_refine_ls_number_restraints 0
_refine_ls_restrained_S_all 1.126
_refine_ls_R_factor_all 0.1509
_refine_ls_R_factor_gt 0.1058
_refine_ls_shift/su_max 0.000
_refine_ls_shift/su_mean 0.000
_refine_ls_structure_factor_coef Fsqd
_refine_ls_weighting_details 'w=1/[\s^2^(Fo^2^)+(0.0961P)^2^+1.4564P] where P=(Fo^2^+2Fc^2^)/3'
_refine_ls_weighting_scheme calc
_refine_ls_wR_factor_gt 0.2431
_refine_ls_wR_factor_ref 0.2667
_reflns_Friedel_coverage 0.000
_reflns_number_gt 1260
_reflns_number_total 1908
_reflns_threshold_expression 'I > 2\s(I)'
_cod_data_source_file d4sc06851c2.cif
_cod_data_source_block test5_a
_cod_database_code 1573310
_shelx_shelxl_version_number 2018/3
_shelx_space_group_comment
;
The symmetry employed for this shelxl refinement is uniquely defined
by the following loop, which should always be used as a source of
symmetry information in preference to the above space-group names.
They are only intended as comments.
;
_shelx_estimated_absorpt_t_max 0.993
_shelx_estimated_absorpt_t_min 0.956
_olex2_refinement_description
;
1. Fixed Uiso
 At 1.2 times of:
  All C(H) groups
 At 1.5 times of:
  All C(H,H,H) groups
2.a Aromatic/amide H refined with riding coordinates:
 C003(H003), C005(H005), C009(H009), C00C(H00C), C00D(H00D)
2.b Idealised Me refined as rotating group:
 C00E(H00A,H00B,H00E), C00F(H00F,H00G,H00H)
;
_olex2_submission_special_instructions 'No special instructions were received'

loop_
_space_group_symop_operation_xyz
'x, y, z'
'-x, y+1/2, -z+1/2'
'-x, -y, -z'
'x, -y-1/2, z-1/2'

loop_
_atom_site_label
_atom_site_type_symbol
_atom_site_fract_x
_atom_site_fract_y
_atom_site_fract_z
_atom_site_U_iso_or_equiv
_atom_site_adp_type
_atom_site_occupancy
_atom_site_site_symmetry_order
_atom_site_calc_flag
_atom_site_refinement_flags_posn
_atom_site_refinement_flags_adp
_atom_site_refinement_flags_occupancy
_atom_site_disorder_assembly
_atom_site_disorder_group
N001 N 0.6332(3) 0.0121(4) 0.2874(6) 0.0562(12) Uani 1 1 d . . . . .
C002 C 0.8350(3) 0.2086(4) 0.3462(6) 0.0346(10) Uani 1 1 d . . . . .
C003 C 0.8656(3) 0.3398(4) 0.3559(6) 0.0385(11) Uani 1 1 d . . . . .
H003 H 0.926612 0.348716 0.373947 0.046 Uiso 1 1 calc R . . . .
C004 C 0.8212(3) 0.4506(4) 0.3434(6) 0.0373(11) Uani 1 1 d . . . . .
C005 C 0.7463(3) 0.1735(4) 0.3227(6) 0.0376(11) Uani 1 1 d . . . . .
H005 H 0.703234 0.236884 0.314119 0.045 Uiso 1 1 calc R . . . .
C006 C 0.7277(3) 0.4665(4) 0.3139(7) 0.0446(12) Uani 1 1 d . . . . .
C007 C 0.7205(3) 0.0445(4) 0.3117(6) 0.0431(11) Uani 1 1 d . . . . .
N008 N 0.6532(3) 0.4830(5) 0.2922(8) 0.0729(15) Uani 1 1 d . . . . .
C009 C 0.9000(3) 0.1144(5) 0.3609(6) 0.0470(12) Uani 1 1 d . . . . .
H009 H 0.959355 0.136742 0.375537 0.056 Uiso 1 1 calc R . . . .
N00A N 0.9109(3) 0.6599(4) 0.3782(8) 0.0720(14) Uani 1 1 d . . . . .
C00B C 0.8704(3) 0.5685(5) 0.3608(7) 0.0483(12) Uani 1 1 d . . . . .
C00C C 0.7873(4) -0.0465(5) 0.3296(7) 0.0522(13) Uani 1 1 d . . . . .
H00C H 0.772217 -0.132735 0.325233 0.063 Uiso 1 1 calc R . . . .
C00D C 0.8748(3) -0.0132(5) 0.3535(7) 0.0520(13) Uani 1 1 d . . . . .
H00D H 0.917699 -0.076792 0.364808 0.062 Uiso 1 1 calc R . . . .
C00E C 0.5654(3) 0.1101(6) 0.2684(10) 0.0781(19) Uani 1 1 d . . . . .
H00A H 0.572789 0.163726 0.382781 0.117 Uiso 1 1 calc GR . . . .
H00B H 0.508341 0.070390 0.255665 0.117 Uiso 1 1 calc GR . . . .
H00E H 0.570282 0.161036 0.154034 0.117 Uiso 1 1 calc GR . . . .
C00F C 0.6056(5) -0.1197(6) 0.2803(10) 0.088(2) Uani 1 1 d . . . . .
H00F H 0.634034 -0.164620 0.184262 0.132 Uiso 1 1 calc GR . . . .
H00G H 0.542742 -0.124039 0.245021 0.132 Uiso 1 1 calc GR . . . .
H00H H 0.621442 -0.158301 0.406760 0.132 Uiso 1 1 calc GR . . . .

loop_
_atom_site_aniso_label
_atom_site_aniso_U_11
_atom_site_aniso_U_22
_atom_site_aniso_U_33
_atom_site_aniso_U_23
_atom_site_aniso_U_13
_atom_site_aniso_U_12
N001 0.053(3) 0.053(3) 0.063(3) -0.001(2) 0.006(2) -0.016(2)
C002 0.038(2) 0.041(3) 0.024(2) 0.0016(18) 0.0021(17) 0.0019(19)
C003 0.032(2) 0.046(3) 0.038(2) 0.001(2) 0.0044(18) -0.0052(19)
C004 0.040(2) 0.037(3) 0.034(2) -0.0002(19) 0.0033(18) -0.0052(19)
C005 0.034(2) 0.043(3) 0.036(2) 0.0003(19) 0.0068(18) 0.0022(18)
C006 0.044(3) 0.038(3) 0.052(3) 0.000(2) 0.009(2) 0.007(2)
C007 0.051(3) 0.043(3) 0.035(2) 0.001(2) 0.006(2) -0.007(2)
N008 0.049(3) 0.080(4) 0.090(4) -0.002(3) 0.010(2) 0.013(2)
C009 0.043(3) 0.056(3) 0.043(3) -0.005(2) 0.007(2) 0.008(2)
N00A 0.079(3) 0.048(3) 0.091(4) -0.002(3) 0.016(3) -0.013(2)
C00B 0.050(3) 0.045(3) 0.051(3) 0.002(2) 0.010(2) -0.001(2)
C00C 0.074(4) 0.037(3) 0.045(3) -0.001(2) 0.006(2) -0.003(2)
C00D 0.057(3) 0.051(3) 0.048(3) 0.006(2) 0.006(2) 0.019(2)
C00E 0.043(3) 0.092(5) 0.099(5) -0.003(4) 0.008(3) -0.018(3)
C00F 0.096(5) 0.064(4) 0.105(5) -0.009(4) 0.017(4) -0.041(3)

loop_
_atom_type_symbol
_atom_type_description
_atom_type_scat_dispersion_real
_atom_type_scat_dispersion_imag
_atom_type_scat_source
C C 0.0033 0.0016 'International Tables Vol C Tables 4.2.6.8 and 6.1.1.4'
H H 0.0000 0.0000 'International Tables Vol C Tables 4.2.6.8 and 6.1.1.4'
N N 0.0061 0.0033 'International Tables Vol C Tables 4.2.6.8 and 6.1.1.4'

loop_
_geom_angle_atom_site_label_1
_geom_angle_atom_site_label_2
_geom_angle_atom_site_label_3
_geom_angle
_geom_angle_site_symmetry_1
_geom_angle_site_symmetry_3
_geom_angle_publ_flag
C007 N001 C00E 120.7(4) . . ?
C007 N001 C00F 121.3(5) . . ?
C00F N001 C00E 118.0(5) . . ?
C005 C002 C003 123.9(4) . . ?
C009 C002 C003 116.3(4) . . ?
C009 C002 C005 119.8(4) . . ?
C002 C003 H003 114.4 . . ?
C004 C003 C002 131.2(4) . . ?
C004 C003 H003 114.4 . . ?
C003 C004 C006 126.8(4) . . ?
C003 C004 C00B 118.6(4) . . ?
C006 C004 C00B 114.5(4) . . ?
C002 C005 H005 119.3 . . ?
C002 C005 C007 121.4(4) . . ?
C007 C005 H005 119.3 . . ?
N008 C006 C004 177.9(5) . . ?
N001 C007 C005 120.5(4) . . ?
N001 C007 C00C 122.4(4) . . ?
C00C C007 C005 117.0(4) . . ?
C002 C009 H009 120.5 . . ?
C00D C009 C002 119.0(4) . . ?
C00D C009 H009 120.5 . . ?
N00A C00B C004 178.1(5) . . ?
C007 C00C H00C 118.9 . . ?
C00D C00C C007 122.1(4) . . ?
C00D C00C H00C 118.9 . . ?
C009 C00D H00D 119.7 . . ?
C00C C00D C009 120.7(4) . . ?
C00C C00D H00D 119.7 . . ?
N001 C00E H00A 109.5 . . ?
N001 C00E H00B 109.5 . . ?
N001 C00E H00E 109.5 . . ?
H00A C00E H00B 109.5 . . ?
H00A C00E H00E 109.5 . . ?
H00B C00E H00E 109.5 . . ?
N001 C00F H00F 109.5 . . ?
N001 C00F H00G 109.5 . . ?
N001 C00F H00H 109.5 . . ?
H00F C00F H00G 109.5 . . ?
H00F C00F H00H 109.5 . . ?
H00G C00F H00H 109.5 . . ?

loop_
_geom_bond_atom_site_label_1
_geom_bond_atom_site_label_2
_geom_bond_distance
_geom_bond_site_symmetry_2
_geom_bond_publ_flag
N001 C007 1.366(6) . ?
N001 C00E 1.450(7) . ?
N001 C00F 1.440(7) . ?
C002 C003 1.447(6) . ?
C002 C005 1.394(6) . ?
C002 C009 1.393(6) . ?
C003 H003 0.9300 . ?
C003 C004 1.339(6) . ?
C004 C006 1.427(6) . ?
C004 C00B 1.440(6) . ?
C005 H005 0.9300 . ?
C005 C007 1.403(6) . ?
C006 N008 1.142(6) . ?
C007 C00C 1.389(7) . ?
C009 H009 0.9300 . ?
C009 C00D 1.387(7) . ?
N00A C00B 1.136(6) . ?
C00C H00C 0.9300 . ?
C00C C00D 1.371(7) . ?
C00D H00D 0.9300 . ?
C00E H00A 0.9600 . ?
C00E H00B 0.9600 . ?
C00E H00E 0.9600 . ?
C00F H00F 0.9600 . ?
C00F H00G 0.9600 . ?
C00F H00H 0.9600 . ?
